data_7161014
loop_
_publ_author_name
'Yang, Shizhou'
'Wang, Mingliang'
'Jiang, Hong'
'Wang, Rui'
'Xing, Yurou'
'Luo, Shuang'
'Ding, Qinlin'

_publ_section_title
;
 Substrate-controlled divergent synthesis of substituted carbazoles
 through a cascade reaction of 2-alkenylindoles with
 &#x3b1;,&#x3b2;-unsaturated ketones.
;
_journal_issue 12
_journal_name_full 'Organic &amp; biomolecular chemistry'
_journal_page_first 2415
_journal_page_last 2422
_journal_paper_doi 10.1039/d6ob00081a
_journal_volume 24
_journal_year 2026
_chemical_formula_moiety 'C23 H17 F4 N'
_chemical_formula_sum 'C23 H17 F4 N'
_chemical_formula_weight 383.38
_space_group_crystal_system triclinic
_space_group_IT_number 2
_space_group_name_Hall '-P 1'
_space_group_name_H-M_alt 'P -1'
_atom_sites_solution_hydrogens mixed
_atom_sites_solution_primary direct
_audit_creation_date 2025-04-15
_audit_creation_method
;
Olex2 1.5-beta
(compiled 2022.04.07 svn.rca3783a0 for OlexSys, GUI svn.r6439)
;
_audit_update_record
;
2025-05-07 deposited with the CCDC.	2026-02-26 downloaded from the CCDC.
;
_cell_angle_alpha 74.496(4)
_cell_angle_beta 87.854(4)
_cell_angle_gamma 65.355(4)
_cell_formula_units_Z 4
_cell_length_a 9.9386(5)
_cell_length_b 11.3326(5)
_cell_length_c 18.1315(9)
_cell_measurement_reflns_used 15561
_cell_measurement_temperature 100.00(10)
_cell_measurement_theta_max 74.4530
_cell_measurement_theta_min 2.5300
_cell_volume 1782.19(17)
_computing_cell_refinement 'CrysAlisPro 1.171.43.143a (Rigaku OD, 2024)'
_computing_data_collection 'CrysAlisPro system (CCD 43.143a 64-bit (release 25-10-2024))'
_computing_data_reduction 'CrysAlisPro 1.171.43.143a (Rigaku OD, 2024)'
_computing_molecular_graphics 'Olex2 1.5-beta (Dolomanov et al., 2009)'
_computing_publication_material 'Olex2 1.5-beta (Dolomanov et al., 2009)'
_computing_structure_refinement 'SHELXL 2018/3 (Sheldrick, 2015)'
_computing_structure_solution 'SHELXS  (Sheldrick, 2008)'
_diffrn_ambient_environment N~2~
_diffrn_ambient_temperature 100.00(10)
_diffrn_detector 'Hybrid Pixel Array Detector'
_diffrn_detector_area_resol_mean 10.0000
_diffrn_detector_type HyPix
_diffrn_measured_fraction_theta_full 0.986
_diffrn_measured_fraction_theta_max 0.942
_diffrn_measurement_details
;
List of Runs (angles in degrees, time in seconds):

  # Type    Start    End  Width  t~exp~   \w     \q     \k     \f   Frames
#--------------------------------------------------------------------------
  1  \w     33.00 120.00   0.50    0.05    --   43.18  38.00-180.00  174
  2  \w    130.00 167.00   0.50    0.05    --  106.94  30.00 -30.00   74
  3  \w     94.00 120.00   0.50    0.05    --  106.94  30.00 -30.00   52
  4  \w     93.00 137.00   0.50    0.05    --  106.94  15.00-180.00   88
  5  \w     94.00 120.00   0.50    0.05    --  106.94  30.00  60.00   52
  6  \w    110.00 138.00   0.50    0.05    --  106.94  15.00  30.00   56
  7  \w    136.00 169.00   0.50    0.05    --  106.94  30.00  60.00   66
  8  \w     94.00 139.00   0.50    0.05    --  106.94  15.00 120.00   90
  9  \w     96.00 123.00   0.50    0.05    --  106.94  15.00 150.00   54
 10  \w     33.00  74.00   0.50    0.05    --  106.94 -77.00  30.00   82
 11  \w     37.00  64.00   0.50    0.05    --  106.94 -77.00 120.00   54
 12  \w    105.00 130.00   0.50    0.05    --  106.94 130.00 -97.00   50
 13  \w     52.00  77.00   0.50    0.05    --  106.94 -77.00-120.00   50
 14  \w     61.00  86.00   0.50    0.05    --   43.18-130.00-169.00   50
 15  \w     64.00  90.00   0.50    0.05    --  106.94-130.00-169.00   52
 16  \w     48.00  96.00   0.50    0.05    --  106.94-126.00-150.00   96
 17  \w     36.00  69.00   0.50    0.05    --  106.94-126.00-120.00   66
 18  \w     63.00  88.00   0.50    0.05    --  106.94 -95.00  30.00   50
 19  \w     44.00  89.00   0.50    0.05    --  106.94 -95.00  90.00   90
 20  \w     58.00  92.00   0.50    0.05    --  106.94 -95.00 150.00   68
 21  \w    -14.00  27.00   0.50    0.05    --  -43.18  38.00   0.00   82
 22  \w     -7.00  33.00   0.50    0.05    --  -43.18  38.00  30.00   80
 23  \w    -62.00  24.00   0.50    0.05    --  -43.18  77.00  60.00  172
 24  \w     -3.00  31.00   0.50    0.05    --  -43.18  38.00 -30.00   68
 25  \w    -41.00  31.00   0.50    0.05    --  -43.18  57.00 -60.00  144
 26  \w    -85.00 -20.00   0.50    0.05    --  -43.18 130.00 -97.00  130
 27  \w    -77.00 -51.00   0.50    0.05    -- -103.00 130.00 -97.00   52
 28  \w    -96.00 -40.00   0.50    0.05    -- -103.00 114.00 -61.90  112
 29  \w    -96.00 -71.00   0.50    0.05    -- -103.00 114.00-161.15   50
 30  \w    -97.00 -33.00   0.50    0.05    -- -103.00 114.00 -35.40  128
 31  \w    -68.00 -42.00   0.50    0.05    -- -103.00 114.00-161.15   52
 32  \w    -97.00 -32.00   0.50    0.05    -- -103.00 114.00  55.29  130
 33  \w    -63.00 -31.00   0.50    0.05    -- -103.00 126.00  60.00   64
 34  \w   -101.00 -70.00   0.50    0.05    -- -103.00 126.00  60.00   62
 35  \w    -93.00 -66.00   0.50    0.05    -- -103.00 102.00 -52.46   54
 36  \w    -93.00 -29.00   0.50    0.05    -- -103.00 102.00 -85.36  128
 37  \w    -84.00 -31.00   0.50    0.05    -- -103.00 114.00-169.41  106
 38  \w    -64.00 -37.00   0.50    0.05    -- -103.00  77.00 -90.00   54
 39  \w    -89.00 -32.00   0.50    0.05    -- -103.00 106.00  -8.29  114
 40  \w    -91.00 -65.00   0.50    0.05    -- -103.00 101.00  54.20   52
 41  \w    -97.00 -72.00   0.50    0.05    -- -103.00 114.00 150.60   50
 42  \w   -131.00 -92.00   0.50    0.05    -- -103.00 -15.00  30.00   78
 43  \w   -122.00 -88.00   0.50    0.05    -- -103.00 -15.00   0.00   68
 44  \w   -133.00 -89.00   0.50    0.05    -- -103.00 -15.00 -60.00   88
 45  \w   -131.00 -92.00   0.50    0.05    -- -103.00 -15.00-120.00   78
 46  \w   -129.00 -99.00   0.50    0.05    -- -103.00 -15.00-150.00   60
 47  \w   -118.00 -79.00   0.50    0.05    --  -43.18 -38.00-120.00   78
 48  \w   -134.00-109.00   0.50    0.05    -- -103.00-130.00-169.00   50
 49  \w   -169.00-114.00   0.50    0.05    -- -103.00 -95.00  60.00  110
;
_diffrn_measurement_device 'four-circle diffractometer'
_diffrn_measurement_device_type 'ROD, Synergy Custom system, HyPix'
_diffrn_measurement_method '\w scans'
_diffrn_orient_matrix_type 'CrysAlisPro convention (1999,Acta A55,543-557)'
_diffrn_orient_matrix_UB_11 -0.1091347000
_diffrn_orient_matrix_UB_12 0.0060575000
_diffrn_orient_matrix_UB_13 -0.0605511000
_diffrn_orient_matrix_UB_21 0.0768356000
_diffrn_orient_matrix_UB_22 0.0613609000
_diffrn_orient_matrix_UB_23 -0.0644346000
_diffrn_orient_matrix_UB_31 0.1071433000
_diffrn_orient_matrix_UB_32 -0.1429277000
_diffrn_orient_matrix_UB_33 -0.0035237000
_diffrn_radiation_monochromator mirror
_diffrn_radiation_probe x-ray
_diffrn_radiation_type 'Cu K\a'
_diffrn_radiation_wavelength 1.54184
_diffrn_reflns_av_R_equivalents 0.0172
_diffrn_reflns_av_unetI/netI 0.0122
_diffrn_reflns_Laue_measured_fraction_full 0.986
_diffrn_reflns_Laue_measured_fraction_max 0.942
_diffrn_reflns_limit_h_max 12
_diffrn_reflns_limit_h_min -12
_diffrn_reflns_limit_k_max 12
_diffrn_reflns_limit_k_min -14
_diffrn_reflns_limit_l_max 22
_diffrn_reflns_limit_l_min -22
_diffrn_reflns_number 18902
_diffrn_reflns_point_group_measured_fraction_full 0.986
_diffrn_reflns_point_group_measured_fraction_max 0.942
_diffrn_reflns_theta_full 67.684
_diffrn_reflns_theta_max 74.568
_diffrn_reflns_theta_min 2.538
_diffrn_source 'Rotating-anode X-ray tube'
_diffrn_source_type 'Rigaku (Cu) X-ray Source'
_exptl_absorpt_coefficient_mu 0.952
_exptl_absorpt_correction_T_max 1.00000
_exptl_absorpt_correction_T_min 0.76909
_exptl_absorpt_correction_type multi-scan
_exptl_absorpt_process_details
;
CrysAlisPro 1.171.43.143a (Rigaku Oxford Diffraction, 2024)
Empirical absorption correction using spherical harmonics,
implemented in SCALE3 ABSPACK scaling algorithm.
;
_exptl_crystal_colour 'clear light colourless'
_exptl_crystal_density_diffrn 1.429
_exptl_crystal_description block
_exptl_crystal_F_000 792
_exptl_crystal_size_max 0.15
_exptl_crystal_size_mid 0.13
_exptl_crystal_size_min 0.11
_refine_diff_density_max 0.424
_refine_diff_density_min -0.434
_refine_diff_density_rms 0.044
_refine_ls_extinction_method none
_refine_ls_goodness_of_fit_ref 1.083
_refine_ls_hydrogen_treatment mixed
_refine_ls_matrix_type full
_refine_ls_number_parameters 525
_refine_ls_number_reflns 6892
_refine_ls_number_restraints 18
_refine_ls_restrained_S_all 1.084
_refine_ls_R_factor_all 0.0416
_refine_ls_R_factor_gt 0.0407
_refine_ls_shift/su_max 0.000
_refine_ls_shift/su_mean 0.000
_refine_ls_structure_factor_coef Fsqd
_refine_ls_weighting_details 'w=1/[\s^2^(Fo^2^)+(0.0443P)^2^+1.1666P] where P=(Fo^2^+2Fc^2^)/3'
_refine_ls_weighting_scheme calc
_refine_ls_wR_factor_gt 0.1018
_refine_ls_wR_factor_ref 0.1024
_reflns_Friedel_coverage 0.000
_reflns_number_gt 6772
_reflns_number_total 6892
_reflns_threshold_expression 'I > 2\s(I)'
_cod_data_source_file d6ob00081a3.cif
_cod_data_source_block 975490
_cod_depositor_comments 'Adding full bibliography for 7161014--7161015.cif.'
_cod_original_cell_volume 1782.20(16)
_cod_database_code 7161014
_shelx_shelxl_version_number 2018/3
_chemical_oxdiff_formula 'C  H O N F'
_shelx_space_group_comment
;
The symmetry employed for this shelxl refinement is uniquely defined
by the following loop, which should always be used as a source of
symmetry information in preference to the above space-group names.
They are only intended as comments.
;
_olex2_refinement_description
;
1. Fixed Uiso
 At 1.2 times of:
  All C(H) groups
 At 1.5 times of:
  All C(H,H,H) groups
2. Rigid body (RIGU) restrains
 C35, C37, C36, C34
 with sigma for 1-2 distances of 0.001 and sigma for 1-3 distances of 0.008
3.a Aromatic/amide H refined with riding coordinates:
 C2(H2), C3(H3), C5(H5), C10(H10), C17(H17), C18(H18), C19(H19), C20(H20),
 C21(H21), C26(H26), C27(H27), C32(H32), C39(H39), C40(H40), C41(H41), C42(H42),
  C43(H43), C46(H46)
3.b Idealised Me refined as rotating group:
 C15(H15A,H15B,H15C), C23(H23A,H23B,H23C), C36(H36A,H36B,H36C), C45(H45A,H45B,
 H45C)
;
_olex2_submission_special_instructions 'No special instructions were received'
_oxdiff_exptl_absorpt_empirical_details
;
Empirical correction (ABSPACK) includes:
- Absorption correction using spherical harmonics
- Frame scaling
;
_oxdiff_exptl_absorpt_empirical_full_max 1.515
_oxdiff_exptl_absorpt_empirical_full_min 0.553

loop_
_space_group_symop_operation_xyz
'x, y, z'
'-x, -y, -z'

loop_
_atom_site_label
_atom_site_type_symbol
_atom_site_fract_x
_atom_site_fract_y
_atom_site_fract_z
_atom_site_U_iso_or_equiv
_atom_site_adp_type
_atom_site_occupancy
_atom_site_site_symmetry_order
_atom_site_calc_flag
_atom_site_refinement_flags_posn
_atom_site_refinement_flags_adp
_atom_site_refinement_flags_occupancy
_atom_site_disorder_assembly
_atom_site_disorder_group
F1 F 1.25133(10) -0.57271(9) 0.68983(5) 0.0299(2) Uani 1 1 d . . . . .
F2 F 0.87056(11) -0.23885(10) 0.33887(6) 0.0312(2) Uani 1 1 d . . . . .
F3 F 0.85875(10) -0.05404(10) 0.26109(5) 0.0299(2) Uani 1 1 d . . . . .
F4 F 1.05130(9) -0.18165(9) 0.33998(5) 0.0250(2) Uani 1 1 d . . . . .
N1 N 0.86992(13) -0.11993(12) 0.59677(7) 0.0193(2) Uani 1 1 d . . . . .
C1 C 0.97854(16) -0.25090(15) 0.51609(8) 0.0190(3) Uani 1 1 d . . . . .
C2 C 1.07397(16) -0.37123(15) 0.49994(9) 0.0215(3) Uani 1 1 d . . . . .
H2 H 1.076406 -0.378558 0.448874 0.026 Uiso 1 1 calc R U . . .
C3 C 1.16461(17) -0.47925(15) 0.55901(9) 0.0238(3) Uani 1 1 d . . . . .
H3 H 1.230292 -0.561497 0.548962 0.029 Uiso 1 1 calc R U . . .
C4 C 1.15862(16) -0.46624(15) 0.63341(9) 0.0233(3) Uani 1 1 d . . . . .
C5 C 1.06556(16) -0.35229(15) 0.65342(9) 0.0225(3) Uani 1 1 d . . . . .
H5 H 1.063362 -0.347135 0.704926 0.027 Uiso 1 1 calc R U . . .
C6 C 0.97397(16) -0.24403(15) 0.59278(8) 0.0192(3) Uani 1 1 d . . . . .
C7 C 0.80404(15) -0.04346(15) 0.52311(8) 0.0180(3) Uani 1 1 d . . . . .
C8 C 0.87266(15) -0.12032(14) 0.47071(8) 0.0179(3) Uani 1 1 d . . . . .
C9 C 0.83190(15) -0.05897(14) 0.39183(8) 0.0178(3) Uani 1 1 d . . . . .
C10 C 0.72394(15) 0.07149(15) 0.36741(8) 0.0188(3) Uani 1 1 d . . . . .
H10 H 0.700156 0.114386 0.313909 0.023 Uiso 1 1 calc R U . . .
C11 C 0.64816(15) 0.14254(14) 0.42004(8) 0.0182(3) Uani 1 1 d . . . . .
C12 C 0.68600(15) 0.08632(14) 0.49924(8) 0.0182(3) Uani 1 1 d . . . . .
C13 C 0.59880(16) 0.16163(15) 0.55431(8) 0.0203(3) Uani 1 1 d . . . . .
C14 C 0.50575(19) 0.11753(19) 0.59805(10) 0.0290(3) Uani 1 1 d . . . . .
H14A H 0.451(2) 0.168(2) 0.6323(13) 0.040(6) Uiso 1 1 d . . . . .
H14B H 0.499(3) 0.039(3) 0.5957(15) 0.061(7) Uiso 1 1 d . . . . .
C15 C 0.61436(18) 0.28397(16) 0.55662(9) 0.0269(3) Uani 1 1 d . . . . .
H15A H 0.717897 0.260256 0.572072 0.040 Uiso 1 1 calc R U . . .
H15B H 0.549923 0.324324 0.593743 0.040 Uiso 1 1 calc R U . . .
H15C H 0.585626 0.348945 0.505573 0.040 Uiso 1 1 calc R U . . .
C16 C 0.52313(16) 0.27706(14) 0.38675(8) 0.0184(3) Uani 1 1 d . . . . .
C17 C 0.37657(16) 0.30257(15) 0.40361(8) 0.0208(3) Uani 1 1 d . . . . .
H17 H 0.356251 0.235360 0.439784 0.025 Uiso 1 1 calc R U . . .
C18 C 0.26116(16) 0.42547(16) 0.36771(9) 0.0236(3) Uani 1 1 d . . . . .
H18 H 0.161759 0.441689 0.378659 0.028 Uiso 1 1 calc R U . . .
C19 C 0.29024(17) 0.52503(16) 0.31579(9) 0.0248(3) Uani 1 1 d . . . . .
H19 H 0.210947 0.609573 0.291655 0.030 Uiso 1 1 calc R U . . .
C20 C 0.43547(17) 0.50093(15) 0.29912(9) 0.0239(3) Uani 1 1 d . . . . .
H20 H 0.455651 0.569329 0.264020 0.029 Uiso 1 1 calc R U . . .
C21 C 0.55057(16) 0.37726(15) 0.33370(8) 0.0208(3) Uani 1 1 d . . . . .
H21 H 0.649371 0.360405 0.321163 0.025 Uiso 1 1 calc R U . . .
C22 C 0.90175(16) -0.13243(15) 0.33327(8) 0.0206(3) Uani 1 1 d . . . . .
C23 C 0.85841(18) -0.07556(16) 0.66617(9) 0.0246(3) Uani 1 1 d . . . . .
H23A H 0.815585 0.023362 0.652269 0.037 Uiso 1 1 calc R U . . .
H23B H 0.957492 -0.112543 0.692713 0.037 Uiso 1 1 calc R U . . .
H23C H 0.794422 -0.107685 0.700153 0.037 Uiso 1 1 calc R U . . .
F5 F 0.78734(11) 0.14927(9) 0.11114(6) 0.0322(2) Uani 1 1 d . . . . .
F6 F 0.99952(10) 0.64220(10) 0.07831(5) 0.0284(2) Uani 1 1 d . . . . .
F7 F 0.98347(10) 0.77834(10) 0.14477(6) 0.0331(2) Uani 1 1 d . . . . .
F8 F 1.00002(10) 0.58001(9) 0.20168(5) 0.0286(2) Uani 1 1 d . . . . .
N2 N 0.50033(13) 0.61490(12) 0.10629(7) 0.0186(2) Uani 1 1 d . . . . .
C24 C 0.62545(16) 0.49738(14) 0.11113(8) 0.0185(3) Uani 1 1 d . . . . .
C25 C 0.75378(16) 0.51821(14) 0.12083(8) 0.0179(3) Uani 1 1 d . . . . .
C26 C 0.89369(16) 0.41101(15) 0.12671(8) 0.0214(3) Uani 1 1 d . . . . .
H26 H 0.981066 0.423281 0.132924 0.026 Uiso 1 1 calc R U . . .
C27 C 0.90415(17) 0.28708(15) 0.12344(9) 0.0247(3) Uani 1 1 d . . . . .
H27 H 0.998439 0.213301 0.127252 0.030 Uiso 1 1 calc R U . . .
C28 C 0.77416(18) 0.27224(15) 0.11446(9) 0.0236(3) Uani 1 1 d . . . . .
C29 C 0.54396(15) 0.71336(14) 0.11430(8) 0.0161(3) Uani 1 1 d . . . . .
C30 C 0.70171(15) 0.65649(14) 0.12266(8) 0.0164(3) Uani 1 1 d . . . . .
C31 C 0.77133(15) 0.73806(14) 0.13184(8) 0.0175(3) Uani 1 1 d . . . . .
C32 C 0.68614(15) 0.86820(14) 0.13412(8) 0.0177(3) Uani 1 1 d . . . . .
H32 H 0.733664 0.922689 0.140428 0.021 Uiso 1 1 calc R U . . .
C33 C 0.53042(15) 0.92264(14) 0.12734(8) 0.0167(3) Uani 1 1 d . . . . .
C34 C 0.45552(15) 0.84605(14) 0.11733(8) 0.0172(3) Uani 1 1 d . . . . .
C35 C 0.28949(16) 0.90296(14) 0.11696(9) 0.0214(3) Uani 1 1 d . . . . .
C36 C 0.22982(18) 0.89471(17) 0.18946(9) 0.0268(3) Uani 1 1 d . . . . .
H36A H 0.267660 0.799854 0.219655 0.040 Uiso 1 1 calc R U . . .
H36B H 0.121194 0.933473 0.182038 0.040 Uiso 1 1 calc R U . . .
H36C H 0.259375 0.945114 0.216800 0.040 Uiso 1 1 calc R U . . .
C37 C 0.19860(19) 0.96535(18) 0.04731(10) 0.0303(4) Uani 1 1 d . . . . .
H37A H 0.240(3) 0.947(3) 0.0045(16) 0.062(8) Uiso 1 1 d . . . . .
H37B H 0.094(3) 0.994(3) 0.0499(14) 0.056(7) Uiso 1 1 d . . . . .
C38 C 0.44847(15) 1.06194(14) 0.13530(8) 0.0167(3) Uani 1 1 d . . . . .
C39 C 0.35430(16) 1.16786(15) 0.07548(8) 0.0211(3) Uani 1 1 d . . . . .
H39 H 0.342738 1.152573 0.027563 0.025 Uiso 1 1 calc R U . . .
C40 C 0.27733(17) 1.29557(15) 0.08554(9) 0.0242(3) Uani 1 1 d . . . . .
H40 H 0.213155 1.367559 0.044530 0.029 Uiso 1 1 calc R U . . .
C41 C 0.29380(16) 1.31853(15) 0.15541(9) 0.0231(3) Uani 1 1 d . . . . .
H41 H 0.238610 1.405510 0.162643 0.028 Uiso 1 1 calc R U . . .
C42 C 0.39044(17) 1.21495(16) 0.21451(9) 0.0241(3) Uani 1 1 d . . . . .
H42 H 0.403510 1.231099 0.261953 0.029 Uiso 1 1 calc R U . . .
C43 C 0.46793(16) 1.08780(15) 0.20422(9) 0.0215(3) Uani 1 1 d . . . . .
H43 H 0.535325 1.017110 0.244624 0.026 Uiso 1 1 calc R U . . .
C44 C 0.93696(16) 0.68533(15) 0.13924(9) 0.0216(3) Uani 1 1 d . . . . .
C45 C 0.35022(16) 0.62696(16) 0.09412(10) 0.0242(3) Uani 1 1 d . . . . .
H45A H 0.301020 0.630341 0.141864 0.036 Uiso 1 1 calc R U . . .
H45B H 0.355293 0.548733 0.078715 0.036 Uiso 1 1 calc R U . . .
H45C H 0.293587 0.709887 0.053605 0.036 Uiso 1 1 calc R U . . .
C46 C 0.63367(17) 0.37257(15) 0.10799(9) 0.0224(3) Uani 1 1 d . . . . .
H46 H 0.547545 0.358412 0.101798 0.027 Uiso 1 1 calc R U . . .

loop_
_atom_site_aniso_label
_atom_site_aniso_U_11
_atom_site_aniso_U_22
_atom_site_aniso_U_33
_atom_site_aniso_U_23
_atom_site_aniso_U_13
_atom_site_aniso_U_12
F1 0.0268(5) 0.0228(5) 0.0293(5) 0.0023(4) -0.0068(4) -0.0050(4)
F2 0.0365(5) 0.0311(5) 0.0375(5) -0.0204(4) 0.0102(4) -0.0191(4)
F3 0.0306(5) 0.0310(5) 0.0173(4) -0.0083(4) 0.0017(4) -0.0018(4)
F4 0.0172(4) 0.0266(5) 0.0265(5) -0.0093(4) 0.0057(3) -0.0038(4)
N1 0.0191(6) 0.0201(6) 0.0177(6) -0.0052(5) 0.0013(5) -0.0074(5)
C1 0.0168(6) 0.0203(7) 0.0206(7) -0.0048(6) 0.0022(5) -0.0092(6)
C2 0.0201(7) 0.0202(7) 0.0237(7) -0.0058(6) 0.0029(6) -0.0082(6)
C3 0.0203(7) 0.0188(7) 0.0301(8) -0.0062(6) 0.0024(6) -0.0065(6)
C4 0.0187(7) 0.0193(7) 0.0270(8) 0.0020(6) -0.0037(6) -0.0080(6)
C5 0.0205(7) 0.0256(8) 0.0210(7) -0.0027(6) -0.0005(6) -0.0114(6)
C6 0.0170(7) 0.0211(7) 0.0212(7) -0.0053(6) 0.0021(5) -0.0100(6)
C7 0.0171(6) 0.0207(7) 0.0183(7) -0.0058(5) 0.0025(5) -0.0098(6)
C8 0.0159(6) 0.0188(7) 0.0203(7) -0.0059(6) 0.0032(5) -0.0084(6)
C9 0.0153(6) 0.0201(7) 0.0199(7) -0.0073(5) 0.0034(5) -0.0083(6)
C10 0.0170(6) 0.0221(7) 0.0175(7) -0.0049(5) 0.0019(5) -0.0088(6)
C11 0.0152(6) 0.0185(7) 0.0218(7) -0.0061(6) 0.0020(5) -0.0077(6)
C12 0.0162(6) 0.0191(7) 0.0214(7) -0.0074(6) 0.0034(5) -0.0086(6)
C13 0.0184(7) 0.0207(7) 0.0181(7) -0.0060(5) -0.0003(5) -0.0043(6)
C14 0.0269(8) 0.0339(9) 0.0283(8) -0.0131(7) 0.0097(6) -0.0127(7)
C15 0.0284(8) 0.0278(8) 0.0271(8) -0.0132(6) 0.0016(6) -0.0109(7)
C16 0.0175(7) 0.0195(7) 0.0188(7) -0.0091(5) 0.0005(5) -0.0059(6)
C17 0.0196(7) 0.0222(7) 0.0225(7) -0.0095(6) 0.0032(5) -0.0087(6)
C18 0.0160(7) 0.0267(8) 0.0295(8) -0.0147(6) 0.0027(6) -0.0064(6)
C19 0.0211(7) 0.0201(7) 0.0268(8) -0.0093(6) -0.0036(6) -0.0006(6)
C20 0.0261(8) 0.0207(7) 0.0232(7) -0.0054(6) 0.0013(6) -0.0085(6)
C21 0.0178(7) 0.0219(7) 0.0220(7) -0.0072(6) 0.0023(5) -0.0072(6)
C22 0.0189(7) 0.0207(7) 0.0207(7) -0.0060(6) 0.0016(5) -0.0066(6)
C23 0.0260(8) 0.0280(8) 0.0191(7) -0.0086(6) 0.0007(6) -0.0095(6)
F5 0.0396(5) 0.0176(4) 0.0424(6) -0.0138(4) 0.0054(4) -0.0116(4)
F6 0.0200(4) 0.0315(5) 0.0344(5) -0.0152(4) 0.0101(4) -0.0084(4)
F7 0.0171(4) 0.0275(5) 0.0616(7) -0.0215(5) 0.0040(4) -0.0105(4)
F8 0.0186(4) 0.0268(5) 0.0320(5) -0.0075(4) -0.0060(4) -0.0015(4)
N2 0.0169(6) 0.0164(6) 0.0243(6) -0.0075(5) 0.0039(5) -0.0077(5)
C24 0.0209(7) 0.0174(7) 0.0172(7) -0.0056(5) 0.0045(5) -0.0079(6)
C25 0.0198(7) 0.0172(7) 0.0163(6) -0.0052(5) 0.0031(5) -0.0072(6)
C26 0.0197(7) 0.0190(7) 0.0233(7) -0.0073(6) 0.0019(5) -0.0054(6)
C27 0.0242(8) 0.0178(7) 0.0265(8) -0.0082(6) 0.0026(6) -0.0026(6)
C28 0.0335(8) 0.0141(7) 0.0240(7) -0.0077(6) 0.0042(6) -0.0095(6)
C29 0.0175(7) 0.0163(7) 0.0155(6) -0.0046(5) 0.0026(5) -0.0080(5)
C30 0.0161(6) 0.0156(7) 0.0161(6) -0.0048(5) 0.0027(5) -0.0051(5)
C31 0.0144(6) 0.0189(7) 0.0179(6) -0.0052(5) 0.0018(5) -0.0059(6)
C32 0.0173(7) 0.0189(7) 0.0180(6) -0.0055(5) 0.0021(5) -0.0086(6)
C33 0.0178(7) 0.0164(7) 0.0152(6) -0.0046(5) 0.0019(5) -0.0065(6)
C34 0.0156(6) 0.0175(7) 0.0171(6) -0.0041(5) 0.0024(5) -0.0063(5)
C35 0.0157(6) 0.0156(7) 0.0348(7) -0.0104(6) 0.0033(5) -0.0065(5)
C36 0.0230(7) 0.0302(8) 0.0311(8) -0.0136(7) 0.0096(6) -0.0126(7)
C37 0.0226(8) 0.0364(9) 0.0307(8) -0.0040(7) -0.0032(6) -0.0140(7)
C38 0.0135(6) 0.0169(7) 0.0209(7) -0.0059(5) 0.0042(5) -0.0074(5)
C39 0.0208(7) 0.0217(7) 0.0189(7) -0.0051(6) 0.0019(5) -0.0076(6)
C40 0.0193(7) 0.0182(7) 0.0284(8) -0.0019(6) 0.0012(6) -0.0042(6)
C41 0.0172(7) 0.0169(7) 0.0365(8) -0.0113(6) 0.0072(6) -0.0066(6)
C42 0.0223(7) 0.0256(8) 0.0281(8) -0.0136(6) 0.0023(6) -0.0099(6)
C43 0.0191(7) 0.0210(7) 0.0229(7) -0.0065(6) -0.0011(5) -0.0064(6)
C44 0.0175(7) 0.0205(7) 0.0284(8) -0.0108(6) 0.0026(6) -0.0072(6)
C45 0.0183(7) 0.0233(7) 0.0349(8) -0.0116(6) 0.0030(6) -0.0105(6)
C46 0.0270(8) 0.0211(7) 0.0234(7) -0.0083(6) 0.0056(6) -0.0131(6)

loop_
_atom_type_symbol
_atom_type_description
_atom_type_scat_dispersion_real
_atom_type_scat_dispersion_imag
_atom_type_scat_source
C C 0.0181 0.0091 'International Tables Vol C Tables 4.2.6.8 and 6.1.1.4'
H H 0.0000 0.0000 'International Tables Vol C Tables 4.2.6.8 and 6.1.1.4'
F F 0.0727 0.0534 'International Tables Vol C Tables 4.2.6.8 and 6.1.1.4'
N N 0.0311 0.0180 'International Tables Vol C Tables 4.2.6.8 and 6.1.1.4'

loop_
_geom_angle_atom_site_label_1
_geom_angle_atom_site_label_2
_geom_angle_atom_site_label_3
_geom_angle
_geom_angle_site_symmetry_1
_geom_angle_site_symmetry_3
_geom_angle_publ_flag
C6 N1 C7 108.48(12) . . ?
C6 N1 C23 122.13(12) . . ?
C7 N1 C23 128.41(12) . . ?
C2 C1 C6 119.17(13) . . ?
C2 C1 C8 134.79(14) . . ?
C6 C1 C8 106.04(13) . . ?
C1 C2 H2 120.3 . . ?
C3 C2 C1 119.34(14) . . ?
C3 C2 H2 120.3 . . ?
C2 C3 H3 120.4 . . ?
C2 C3 C4 119.27(14) . . ?
C4 C3 H3 120.4 . . ?
F1 C4 C3 117.94(14) . . ?
F1 C4 C5 117.70(14) . . ?
C5 C4 C3 124.36(14) . . ?
C4 C5 H5 122.2 . . ?
C4 C5 C6 115.53(14) . . ?
C6 C5 H5 122.2 . . ?
N1 C6 C1 110.12(13) . . ?
N1 C6 C5 127.58(14) . . ?
C5 C6 C1 122.30(14) . . ?
N1 C7 C8 108.61(12) . . ?
N1 C7 C12 129.18(13) . . ?
C12 C7 C8 122.18(13) . . ?
C7 C8 C1 106.66(12) . . ?
C9 C8 C1 134.70(13) . . ?
C9 C8 C7 118.60(13) . . ?
C8 C9 C22 121.61(13) . . ?
C10 C9 C8 119.50(13) . . ?
C10 C9 C22 118.89(13) . . ?
C9 C10 H10 119.3 . . ?
C9 C10 C11 121.36(13) . . ?
C11 C10 H10 119.3 . . ?
C10 C11 C16 116.16(12) . . ?
C12 C11 C10 121.20(13) . . ?
C12 C11 C16 122.60(13) . . ?
C7 C12 C13 123.12(13) . . ?
C11 C12 C7 116.75(13) . . ?
C11 C12 C13 120.09(13) . . ?
C14 C13 C12 119.50(14) . . ?
C14 C13 C15 122.63(14) . . ?
C15 C13 C12 117.84(13) . . ?
C13 C14 H14A 117.7(13) . . ?
C13 C14 H14B 120.8(16) . . ?
H14A C14 H14B 121(2) . . ?
C13 C15 H15A 109.5 . . ?
C13 C15 H15B 109.5 . . ?
C13 C15 H15C 109.5 . . ?
H15A C15 H15B 109.5 . . ?
H15A C15 H15C 109.5 . . ?
H15B C15 H15C 109.5 . . ?
C17 C16 C11 121.43(13) . . ?
C21 C16 C11 119.47(13) . . ?
C21 C16 C17 118.97(13) . . ?
C16 C17 H17 119.9 . . ?
C18 C17 C16 120.22(14) . . ?
C18 C17 H17 119.9 . . ?
C17 C18 H18 119.9 . . ?
C17 C18 C19 120.21(14) . . ?
C19 C18 H18 119.9 . . ?
C18 C19 H19 120.0 . . ?
C18 C19 C20 119.95(14) . . ?
C20 C19 H19 120.0 . . ?
C19 C20 H20 120.0 . . ?
C21 C20 C19 119.92(14) . . ?
C21 C20 H20 120.0 . . ?
C16 C21 H21 119.6 . . ?
C20 C21 C16 120.70(14) . . ?
C20 C21 H21 119.6 . . ?
F2 C22 F4 106.05(11) . . ?
F2 C22 C9 112.65(12) . . ?
F3 C22 F2 106.57(12) . . ?
F3 C22 F4 105.78(11) . . ?
F3 C22 C9 112.98(12) . . ?
F4 C22 C9 112.27(12) . . ?
N1 C23 H23A 109.5 . . ?
N1 C23 H23B 109.5 . . ?
N1 C23 H23C 109.5 . . ?
H23A C23 H23B 109.5 . . ?
H23A C23 H23C 109.5 . . ?
H23B C23 H23C 109.5 . . ?
C24 N2 C29 108.63(11) . . ?
C24 N2 C45 122.89(12) . . ?
C29 N2 C45 128.48(12) . . ?
N2 C24 C25 109.70(12) . . ?
N2 C24 C46 128.06(13) . . ?
C46 C24 C25 122.24(13) . . ?
C24 C25 C30 106.30(12) . . ?
C26 C25 C24 119.03(13) . . ?
C26 C25 C30 134.67(14) . . ?
C25 C26 H26 120.2 . . ?
C27 C26 C25 119.60(14) . . ?
C27 C26 H26 120.2 . . ?
C26 C27 H27 120.6 . . ?
C26 C27 C28 118.83(14) . . ?
C28 C27 H27 120.6 . . ?
F5 C28 C27 117.74(14) . . ?
F5 C28 C46 117.44(14) . . ?
C46 C28 C27 124.81(14) . . ?
N2 C29 C30 108.42(12) . . ?
N2 C29 C34 129.14(13) . . ?
C34 C29 C30 122.40(12) . . ?
C29 C30 C25 106.93(12) . . ?
C31 C30 C25 134.56(13) . . ?
C31 C30 C29 118.49(12) . . ?
C30 C31 C44 121.18(13) . . ?
C32 C31 C30 119.61(13) . . ?
C32 C31 C44 119.21(13) . . ?
C31 C32 H32 119.3 . . ?
C31 C32 C33 121.49(13) . . ?
C33 C32 H32 119.3 . . ?
C32 C33 C34 121.17(13) . . ?
C32 C33 C38 117.23(12) . . ?
C34 C33 C38 121.53(12) . . ?
C29 C34 C35 123.14(12) . . ?
C33 C34 C29 116.82(12) . . ?
C33 C34 C35 119.84(12) . . ?
C36 C35 C34 116.83(13) . . ?
C37 C35 C34 120.88(14) . . ?
C37 C35 C36 122.26(14) . . ?
C35 C36 H36A 109.5 . . ?
C35 C36 H36B 109.5 . . ?
C35 C36 H36C 109.5 . . ?
H36A C36 H36B 109.5 . . ?
H36A C36 H36C 109.5 . . ?
H36B C36 H36C 109.5 . . ?
C35 C37 H37A 117.7(17) . . ?
C35 C37 H37B 117.8(15) . . ?
H37A C37 H37B 120(2) . . ?
C39 C38 C33 121.86(13) . . ?
C39 C38 C43 118.89(13) . . ?
C43 C38 C33 119.24(13) . . ?
C38 C39 H39 119.9 . . ?
C40 C39 C38 120.24(14) . . ?
C40 C39 H39 119.9 . . ?
C39 C40 H40 119.9 . . ?
C39 C40 C41 120.14(14) . . ?
C41 C40 H40 119.9 . . ?
C40 C41 H41 120.0 . . ?
C42 C41 C40 120.10(14) . . ?
C42 C41 H41 120.0 . . ?
C41 C42 H42 120.2 . . ?
C43 C42 C41 119.68(14) . . ?
C43 C42 H42 120.2 . . ?
C38 C43 H43 119.6 . . ?
C42 C43 C38 120.87(14) . . ?
C42 C43 H43 119.6 . . ?
F6 C44 C31 112.40(12) . . ?
F7 C44 F6 106.01(12) . . ?
F7 C44 F8 106.11(12) . . ?
F7 C44 C31 112.96(12) . . ?
F8 C44 F6 106.29(11) . . ?
F8 C44 C31 112.54(12) . . ?
N2 C45 H45A 109.5 . . ?
N2 C45 H45B 109.5 . . ?
N2 C45 H45C 109.5 . . ?
H45A C45 H45B 109.5 . . ?
H45A C45 H45C 109.5 . . ?
H45B C45 H45C 109.5 . . ?
C24 C46 H46 122.3 . . ?
C28 C46 C24 115.49(14) . . ?
C28 C46 H46 122.3 . . ?

loop_
_geom_bond_atom_site_label_1
_geom_bond_atom_site_label_2
_geom_bond_distance
_geom_bond_site_symmetry_2
_geom_bond_publ_flag
F1 C4 1.3546(17) . ?
F2 C22 1.3434(17) . ?
F3 C22 1.3373(17) . ?
F4 C22 1.3494(17) . ?
N1 C6 1.3742(19) . ?
N1 C7 1.3918(18) . ?
N1 C23 1.4591(19) . ?
C1 C2 1.400(2) . ?
C1 C6 1.411(2) . ?
C1 C8 1.445(2) . ?
C2 H2 0.9500 . ?
C2 C3 1.382(2) . ?
C3 H3 0.9500 . ?
C3 C4 1.392(2) . ?
C4 C5 1.373(2) . ?
C5 H5 0.9500 . ?
C5 C6 1.402(2) . ?
C7 C8 1.423(2) . ?
C7 C12 1.409(2) . ?
C8 C9 1.404(2) . ?
C9 C10 1.377(2) . ?
C9 C22 1.496(2) . ?
C10 H10 0.9500 . ?
C10 C11 1.406(2) . ?
C11 C12 1.400(2) . ?
C11 C16 1.4888(19) . ?
C12 C13 1.500(2) . ?
C13 C14 1.361(2) . ?
C13 C15 1.469(2) . ?
C14 H14A 0.95(2) . ?
C14 H14B 0.93(3) . ?
C15 H15A 0.9800 . ?
C15 H15B 0.9800 . ?
C15 H15C 0.9800 . ?
C16 C17 1.401(2) . ?
C16 C21 1.394(2) . ?
C17 H17 0.9500 . ?
C17 C18 1.385(2) . ?
C18 H18 0.9500 . ?
C18 C19 1.388(2) . ?
C19 H19 0.9500 . ?
C19 C20 1.390(2) . ?
C20 H20 0.9500 . ?
C20 C21 1.383(2) . ?
C21 H21 0.9500 . ?
C23 H23A 0.9800 . ?
C23 H23B 0.9800 . ?
C23 H23C 0.9800 . ?
F5 C28 1.3619(17) . ?
F6 C44 1.3526(17) . ?
F7 C44 1.3421(17) . ?
F8 C44 1.3439(18) . ?
N2 C24 1.3756(19) . ?
N2 C29 1.3961(18) . ?
N2 C45 1.4600(18) . ?
C24 C25 1.415(2) . ?
C24 C46 1.399(2) . ?
C25 C26 1.398(2) . ?
C25 C30 1.4404(19) . ?
C26 H26 0.9500 . ?
C26 C27 1.382(2) . ?
C27 H27 0.9500 . ?
C27 C28 1.391(2) . ?
C28 C46 1.369(2) . ?
C29 C30 1.4210(19) . ?
C29 C34 1.405(2) . ?
C30 C31 1.409(2) . ?
C31 C32 1.372(2) . ?
C31 C44 1.4960(19) . ?
C32 H32 0.9500 . ?
C32 C33 1.4029(19) . ?
C33 C34 1.4049(19) . ?
C33 C38 1.4889(19) . ?
C34 C35 1.5000(19) . ?
C35 C36 1.418(2) . ?
C35 C37 1.409(2) . ?
C36 H36A 0.9800 . ?
C36 H36B 0.9800 . ?
C36 H36C 0.9800 . ?
C37 H37A 0.90(3) . ?
C37 H37B 0.96(3) . ?
C38 C39 1.392(2) . ?
C38 C43 1.395(2) . ?
C39 H39 0.9500 . ?
C39 C40 1.386(2) . ?
C40 H40 0.9500 . ?
C40 C41 1.388(2) . ?
C41 H41 0.9500 . ?
C41 C42 1.383(2) . ?
C42 H42 0.9500 . ?
C42 C43 1.383(2) . ?
C43 H43 0.9500 . ?
C45 H45A 0.9800 . ?
C45 H45B 0.9800 . ?
C45 H45C 0.9800 . ?
C46 H46 0.9500 . ?

loop_
_geom_torsion_atom_site_label_1
_geom_torsion_atom_site_label_2
_geom_torsion_atom_site_label_3
_geom_torsion_atom_site_label_4
_geom_torsion
_geom_torsion_site_symmetry_1
_geom_torsion_site_symmetry_2
_geom_torsion_site_symmetry_3
_geom_torsion_site_symmetry_4
_geom_torsion_publ_flag
F1 C4 C5 C6 178.77(12) . . . . ?
N1 C7 C8 C1 3.09(15) . . . . ?
N1 C7 C8 C9 -174.99(12) . . . . ?
N1 C7 C12 C11 176.24(13) . . . . ?
N1 C7 C12 C13 -6.0(2) . . . . ?
C1 C2 C3 C4 0.3(2) . . . . ?
C1 C8 C9 C10 -179.52(14) . . . . ?
C1 C8 C9 C22 1.2(2) . . . . ?
C2 C1 C6 N1 -177.70(12) . . . . ?
C2 C1 C6 C5 2.2(2) . . . . ?
C2 C1 C8 C7 176.36(16) . . . . ?
C2 C1 C8 C9 -6.0(3) . . . . ?
C2 C3 C4 F1 -178.44(13) . . . . ?
C2 C3 C4 C5 1.1(2) . . . . ?
C3 C4 C5 C6 -0.8(2) . . . . ?
C4 C5 C6 N1 179.02(14) . . . . ?
C4 C5 C6 C1 -0.9(2) . . . . ?
C6 N1 C7 C8 -2.10(15) . . . . ?
C6 N1 C7 C12 175.82(14) . . . . ?
C6 C1 C2 C3 -1.8(2) . . . . ?
C6 C1 C8 C7 -2.88(15) . . . . ?
C6 C1 C8 C9 174.75(15) . . . . ?
C7 N1 C6 C1 0.23(16) . . . . ?
C7 N1 C6 C5 -179.68(14) . . . . ?
C7 C8 C9 C10 -2.1(2) . . . . ?
C7 C8 C9 C22 178.61(12) . . . . ?
C7 C12 C13 C14 -69.8(2) . . . . ?
C7 C12 C13 C15 112.22(16) . . . . ?
C8 C1 C2 C3 178.99(15) . . . . ?
C8 C1 C6 N1 1.68(15) . . . . ?
C8 C1 C6 C5 -178.41(13) . . . . ?
C8 C7 C12 C11 -6.1(2) . . . . ?
C8 C7 C12 C13 171.69(13) . . . . ?
C8 C9 C10 C11 -3.2(2) . . . . ?
C8 C9 C22 F2 64.84(17) . . . . ?
C8 C9 C22 F3 -174.32(12) . . . . ?
C8 C9 C22 F4 -54.80(18) . . . . ?
C9 C10 C11 C12 4.0(2) . . . . ?
C9 C10 C11 C16 -173.71(13) . . . . ?
C10 C9 C22 F2 -114.46(14) . . . . ?
C10 C9 C22 F3 6.38(19) . . . . ?
C10 C9 C22 F4 125.90(14) . . . . ?
C10 C11 C12 C7 0.7(2) . . . . ?
C10 C11 C12 C13 -177.19(13) . . . . ?
C10 C11 C16 C17 116.28(15) . . . . ?
C10 C11 C16 C21 -59.40(18) . . . . ?
C11 C12 C13 C14 107.89(17) . . . . ?
C11 C12 C13 C15 -70.07(18) . . . . ?
C11 C16 C17 C18 -175.47(13) . . . . ?
C11 C16 C21 C20 176.91(13) . . . . ?
C12 C7 C8 C1 -175.00(13) . . . . ?
C12 C7 C8 C9 6.9(2) . . . . ?
C12 C11 C16 C17 -61.39(19) . . . . ?
C12 C11 C16 C21 122.93(15) . . . . ?
C16 C11 C12 C7 178.22(12) . . . . ?
C16 C11 C12 C13 0.4(2) . . . . ?
C16 C17 C18 C19 -1.1(2) . . . . ?
C17 C16 C21 C20 1.1(2) . . . . ?
C17 C18 C19 C20 0.7(2) . . . . ?
C18 C19 C20 C21 0.7(2) . . . . ?
C19 C20 C21 C16 -1.6(2) . . . . ?
C21 C16 C17 C18 0.2(2) . . . . ?
C22 C9 C10 C11 176.12(13) . . . . ?
C23 N1 C6 C1 -169.33(13) . . . . ?
C23 N1 C6 C5 10.8(2) . . . . ?
C23 N1 C7 C8 166.60(13) . . . . ?
C23 N1 C7 C12 -15.5(2) . . . . ?
F5 C28 C46 C24 -179.53(13) . . . . ?
N2 C24 C25 C26 -179.73(13) . . . . ?
N2 C24 C25 C30 0.60(15) . . . . ?
N2 C24 C46 C28 -179.92(14) . . . . ?
N2 C29 C30 C25 -0.97(15) . . . . ?
N2 C29 C30 C31 -179.87(12) . . . . ?
N2 C29 C34 C33 178.74(13) . . . . ?
N2 C29 C34 C35 3.9(2) . . . . ?
C24 N2 C29 C30 1.36(15) . . . . ?
C24 N2 C29 C34 -176.23(14) . . . . ?
C24 C25 C26 C27 -0.4(2) . . . . ?
C24 C25 C30 C29 0.23(15) . . . . ?
C24 C25 C30 C31 178.87(15) . . . . ?
C25 C24 C46 C28 -0.4(2) . . . . ?
C25 C26 C27 C28 -0.1(2) . . . . ?
C25 C30 C31 C32 -177.15(14) . . . . ?
C25 C30 C31 C44 2.8(2) . . . . ?
C26 C25 C30 C29 -179.36(16) . . . . ?
C26 C25 C30 C31 -0.7(3) . . . . ?
C26 C27 C28 F5 179.79(13) . . . . ?
C26 C27 C28 C46 0.4(2) . . . . ?
C27 C28 C46 C24 -0.2(2) . . . . ?
C29 N2 C24 C25 -1.22(16) . . . . ?
C29 N2 C24 C46 178.35(14) . . . . ?
C29 C30 C31 C32 1.4(2) . . . . ?
C29 C30 C31 C44 -178.67(13) . . . . ?
C29 C34 C35 C36 94.09(17) . . . . ?
C29 C34 C35 C37 -87.96(19) . . . . ?
C30 C25 C26 C27 179.16(15) . . . . ?
C30 C29 C34 C33 1.4(2) . . . . ?
C30 C29 C34 C35 -173.35(13) . . . . ?
C30 C31 C32 C33 -0.1(2) . . . . ?
C30 C31 C44 F6 57.85(18) . . . . ?
C30 C31 C44 F7 177.75(13) . . . . ?
C30 C31 C44 F8 -62.12(17) . . . . ?
C31 C32 C33 C34 -0.5(2) . . . . ?
C31 C32 C33 C38 176.38(13) . . . . ?
C32 C31 C44 F6 -122.19(14) . . . . ?
C32 C31 C44 F7 -2.29(19) . . . . ?
C32 C31 C44 F8 117.84(14) . . . . ?
C32 C33 C34 C29 -0.1(2) . . . . ?
C32 C33 C34 C35 174.83(13) . . . . ?
C32 C33 C38 C39 117.65(15) . . . . ?
C32 C33 C38 C43 -61.45(18) . . . . ?
C33 C34 C35 C36 -80.55(17) . . . . ?
C33 C34 C35 C37 97.40(17) . . . . ?
C33 C38 C39 C40 178.58(13) . . . . ?
C33 C38 C43 C42 -178.10(13) . . . . ?
C34 C29 C30 C25 176.81(12) . . . . ?
C34 C29 C30 C31 -2.1(2) . . . . ?
C34 C33 C38 C39 -65.47(19) . . . . ?
C34 C33 C38 C43 115.43(15) . . . . ?
C38 C33 C34 C29 -176.90(12) . . . . ?
C38 C33 C34 C35 -1.9(2) . . . . ?
C38 C39 C40 C41 0.0(2) . . . . ?
C39 C38 C43 C42 2.8(2) . . . . ?
C39 C40 C41 C42 1.9(2) . . . . ?
C40 C41 C42 C43 -1.5(2) . . . . ?
C41 C42 C43 C38 -0.9(2) . . . . ?
C43 C38 C39 C40 -2.3(2) . . . . ?
C44 C31 C32 C33 179.91(13) . . . . ?
C45 N2 C24 C25 178.35(13) . . . . ?
C45 N2 C24 C46 -2.1(2) . . . . ?
C45 N2 C29 C30 -178.19(13) . . . . ?
C45 N2 C29 C34 4.2(2) . . . . ?
C46 C24 C25 C26 0.7(2) . . . . ?
C46 C24 C25 C30 -179.00(13) . . . . ?
